data_4067674
loop_
_publ_author_name
'Roiban, Gheorghe-Doru'
'Serrano, Elena'
'Soler, Tatiana'
'Contel, Maria'
'Grosu, Ion'
'Cativiela, Carlos'
'Urriolabeitia, Esteban P.'

_publ_section_title
;
 Ortho-Palladation of (Z)-2-Aryl-4-Arylidene-5(4H)-Oxazolones. Structure
 and Functionalization
;
_journal_issue 6
_journal_name_full Organometallics
_journal_page_first 1428
_journal_paper_doi 10.1021/om901068f
_journal_volume 29
_journal_year 2010
_chemical_formula_moiety 'C36 H26 N2 O8 Pd2'
_chemical_formula_sum 'C36 H26 N2 O8 Pd2'
_chemical_formula_weight 827.39
_chemical_name_systematic
; 
 ? 
;
_space_group_IT_number 15
_symmetry_cell_setting monoclinic
_symmetry_space_group_name_Hall '-I 2ya'
_symmetry_space_group_name_H-M 'I 1 2/a 1'
_atom_sites_solution_hydrogens geom
_atom_sites_solution_primary direct
_atom_sites_solution_secondary difmap
_audit_creation_method SHELXL-97
_cell_angle_alpha 90.00
_cell_angle_beta 92.61(3)
_cell_angle_gamma 90.00
_cell_formula_units_Z 4
_cell_length_a 14.642(3)
_cell_length_b 10.676(2)
_cell_length_c 20.021(4)
_cell_measurement_reflns_used 5481
_cell_measurement_temperature 293(1)
_cell_measurement_theta_max 55.130
_cell_measurement_theta_min 5.570
_cell_volume 3126.4(11)
_computing_cell_refinement
;
CrysAlis RED, Oxford Diffraction Ltd.,
Version 1.171.32.19 (release 28-02-2008 CrysAlis171 .NET)
(compiled Feb 28 2008,12:10:31)
;
_computing_data_collection
;
CrysAlis CCD, Oxford Diffraction Ltd.,
Version 1.171.32.19 (release 28-02-2008 CrysAlis171 .NET)
(compiled Feb 28 2008,12:10:31)
;
_computing_data_reduction
;
CrysAlis RED, Oxford Diffraction Ltd.,
Version 1.171.32.19 (release 28-02-2008 CrysAlis171 .NET)
(compiled Feb 28 2008,12:10:31)
;
_computing_molecular_graphics
;
SHELXTL  Rel. 6.12/V (Sheldrick, Acta Cryst. 2008, A64, 112-122)
;
_computing_publication_material
;
SHELX-97 (Sheldrick, Acta Cryst. 2008, A64, 112-122)' 
;
_computing_structure_refinement
;
SHELXL-97 (Sheldrick, Acta Cryst. 2008, A64, 112-122) 
;
_computing_structure_solution
;
SHELXL-97 (Sheldrick, Acta Cryst. 2008, A64, 112-122) 
;
_diffrn_ambient_temperature 293(1)
_diffrn_measured_fraction_theta_full 0.998
_diffrn_measured_fraction_theta_max 0.998
_diffrn_radiation_monochromator graphite
_diffrn_radiation_source 'fine-focus sealed tube'
_diffrn_radiation_type MoK\a
_diffrn_radiation_wavelength 0.71073
_diffrn_reflns_av_R_equivalents 0.0188
_diffrn_reflns_av_sigmaI/netI 0.0137
_diffrn_reflns_limit_h_max 19
_diffrn_reflns_limit_h_min -18
_diffrn_reflns_limit_k_max 13
_diffrn_reflns_limit_k_min -13
_diffrn_reflns_limit_l_max 25
_diffrn_reflns_limit_l_min -26
_diffrn_reflns_number 14242
_diffrn_reflns_theta_full 27.57
_diffrn_reflns_theta_max 27.57
_diffrn_reflns_theta_min 2.04
_exptl_absorpt_coefficient_mu 1.209
_exptl_absorpt_correction_T_max 0.9311
_exptl_absorpt_correction_T_min 0.7430
_exptl_absorpt_correction_type multi-scan
_exptl_absorpt_process_details
;
CrysAlis RED, Oxford Diffraction Ltd.,
Version 1.171.32.19 (release 28-02-2008 CrysAlis171 .NET)
(compiled Feb 28 2008,12:10:31)
Empirical absorption correction using spherical harmonics,
 implemented in SCALE3 ABSPACK scaling algorithm.
;
_exptl_crystal_colour red
_exptl_crystal_density_diffrn 1.758
_exptl_crystal_density_method 'not measured'
_exptl_crystal_description block
_exptl_crystal_F_000 1648
_exptl_crystal_size_max 0.183
_exptl_crystal_size_mid 0.153
_exptl_crystal_size_min 0.059
_refine_diff_density_max 0.636
_refine_diff_density_min -0.763
_refine_diff_density_rms 0.084
_refine_ls_extinction_coef 0.00059(7)
_refine_ls_extinction_expression Fc^*^=kFc[1+0.001xFc^2^\l^3^/sin(2\q)]^-1/4^
_refine_ls_extinction_method SHELXL
_refine_ls_goodness_of_fit_ref 1.042
_refine_ls_hydrogen_treatment mixed
_refine_ls_matrix_type full
_refine_ls_number_parameters 270
_refine_ls_number_reflns 3614
_refine_ls_number_restraints 0
_refine_ls_restrained_S_all 1.042
_refine_ls_R_factor_all 0.0213
_refine_ls_R_factor_gt 0.0203
_refine_ls_shift/su_max 0.001
_refine_ls_shift/su_mean 0.000
_refine_ls_structure_factor_coef Fsqd
_refine_ls_weighting_details 'calc w=1/[\s^2^(Fo^2^)+(0.0360P)^2^+2.6851P] where P=(Fo^2^+2Fc^2^)/3'
_refine_ls_weighting_scheme calc
_refine_ls_wR_factor_gt 0.0537
_refine_ls_wR_factor_ref 0.0542
_reflns_number_gt 3402
_reflns_number_total 3614
_reflns_threshold_expression I>2\s(I)
_cod_data_source_file om901068f_si_001.cif
_cod_data_source_block '__14'
_cod_depositor_comments
;
The following automatic conversions were performed:

'_symmetry_cell_setting' value 'Monoclinic' changed to 'monoclinic'
according to /home/saulius/struct/CIF-dictionaries/cif_core.dic
dictionary named 'cif_core.dic' version 2.4.1 from 2010-06-29.

Automatic conversion script
Id: cif_fix_values 1715 2011-07-08 13:25:40Z adriana 
;
_cod_original_cell_volume 3126.5(11)
_cod_original_sg_symbol_H-M 'I 2/a'
_cod_database_code 4067674

loop_
_symmetry_equiv_pos_as_xyz
'x, y, z'
'-x+1/2, y, -z'
'x+1/2, y+1/2, z+1/2'
'-x+1, y+1/2, -z+1/2'
'-x, -y, -z'
'x-1/2, -y, z'
'-x+1/2, -y+1/2, -z+1/2'
'x, -y+1/2, z+1/2'

loop_
_atom_site_label
_atom_site_type_symbol
_atom_site_fract_x
_atom_site_fract_y
_atom_site_fract_z
_atom_site_U_iso_or_equiv
_atom_site_adp_type
_atom_site_occupancy
_atom_site_symmetry_multiplicity
_atom_site_calc_flag
Pd1 Pd 0.166176(7) 0.265581(11) 0.037513(6) 0.01375(6) Uani 1 1 d
O3 O 0.23430(8) 0.14033(10) 0.09895(5) 0.0177(2) Uani 1 1 d
N1 N 0.10072(9) 0.38643(12) -0.02728(7) 0.0161(3) Uani 1 1 d
O4 O 0.15520(7) 0.10736(10) -0.02690(6) 0.0173(2) Uani 1 1 d
O2 O 0.08735(9) 0.67666(12) -0.10731(7) 0.0282(3) Uani 1 1 d
O1 O 0.05182(8) 0.47177(11) -0.12442(6) 0.0206(2) Uani 1 1 d
C1 C 0.17826(10) 0.39574(15) 0.10739(8) 0.0176(3) Uani 1 1 d
C11 C 0.01769(12) 0.25491(15) -0.11365(9) 0.0187(3) Uani 1 1 d
C17 C 0.29957(10) 0.07812(14) 0.07578(8) 0.0165(3) Uani 1 1 d
C8 C 0.11865(10) 0.51543(15) -0.02311(8) 0.0170(3) Uani 1 1 d
C7 C 0.15347(11) 0.57804(16) 0.03035(8) 0.0182(3) Uani 1 1 d
C9 C 0.08768(11) 0.57225(15) -0.08624(9) 0.0206(3) Uani 1 1 d
C15 C -0.06684(12) 0.06456(17) -0.09938(10) 0.0253(4) Uani 1 1 d
C3 C 0.21069(14) 0.44231(18) 0.22466(9) 0.0282(4) Uani 1 1 d
C6 C 0.17760(10) 0.52560(15) 0.09491(8) 0.0175(3) Uani 1 1 d
C2 C 0.19390(12) 0.35720(16) 0.17338(9) 0.0229(3) Uani 1 1 d
C10 C 0.06002(10) 0.36731(15) -0.08557(8) 0.0172(3) Uani 1 1 d
C5 C 0.19666(12) 0.61114(17) 0.14697(9) 0.0224(3) Uani 1 1 d
C12 C 0.01057(14) 0.23953(17) -0.18276(10) 0.0248(4) Uani 1 1 d
C16 C -0.02116(11) 0.16710(16) -0.07191(9) 0.0199(3) Uani 1 1 d
C13 C -0.03425(13) 0.13594(19) -0.20970(10) 0.0304(4) Uani 1 1 d
C14 C -0.07307(13) 0.04902(18) -0.16805(10) 0.0299(4) Uani 1 1 d
C4 C 0.21338(14) 0.57011(17) 0.21153(9) 0.0277(4) Uani 1 1 d
C18 C 0.32561(13) -0.04194(17) 0.11112(10) 0.0250(4) Uani 1 1 d
H4 H 0.2234(15) 0.626(2) 0.2450(10) 0.025(5) Uiso 1 1 d
H2 H 0.1935(18) 0.274(2) 0.1815(13) 0.033(6) Uiso 1 1 d
H14 H -0.1035(14) -0.021(2) -0.1871(10) 0.027(5) Uiso 1 1 d
H16 H -0.0191(14) 0.178(2) -0.0272(11) 0.024(5) Uiso 1 1 d
H13 H -0.0407(15) 0.127(2) -0.2550(11) 0.029(5) Uiso 1 1 d
H7 H 0.1597(14) 0.662(2) 0.0252(10) 0.028(6) Uiso 1 1 d
H12 H 0.0360(15) 0.299(2) -0.2082(11) 0.025(5) Uiso 1 1 d
H5 H 0.1965(15) 0.696(2) 0.1364(11) 0.030(6) Uiso 1 1 d
H15 H -0.0926(14) 0.010(2) -0.0710(10) 0.025(5) Uiso 1 1 d
H19 H 0.2775(16) -0.073(2) 0.1351(11) 0.031(6) Uiso 1 1 d
H20 H 0.3422(19) -0.102(3) 0.0796(13) 0.053(8) Uiso 1 1 d
H18 H 0.374(2) -0.025(3) 0.1405(14) 0.059(8) Uiso 1 1 d
H21 H 0.2168(15) 0.412(2) 0.2679(11) 0.025(5) Uiso 1 1 d

loop_
_atom_site_aniso_label
_atom_site_aniso_U_11
_atom_site_aniso_U_22
_atom_site_aniso_U_33
_atom_site_aniso_U_23
_atom_site_aniso_U_13
_atom_site_aniso_U_12
Pd1 0.01417(8) 0.01088(8) 0.01612(8) -0.00020(4) -0.00024(5) 0.00092(4)
O3 0.0206(5) 0.0133(5) 0.0188(5) 0.0005(4) -0.0005(4) 0.0025(4)
N1 0.0156(6) 0.0126(6) 0.0201(6) 0.0003(5) 0.0009(5) -0.0001(5)
O4 0.0173(5) 0.0140(5) 0.0204(5) -0.0023(4) -0.0013(4) -0.0004(4)
O2 0.0361(7) 0.0164(6) 0.0312(7) 0.0075(5) -0.0067(5) -0.0022(5)
O1 0.0240(6) 0.0165(6) 0.0206(6) 0.0036(4) -0.0043(4) -0.0024(5)
C1 0.0156(7) 0.0159(7) 0.0213(8) -0.0020(6) 0.0009(6) 0.0010(6)
C11 0.0157(8) 0.0173(7) 0.0226(9) -0.0011(6) -0.0029(6) -0.0003(6)
C17 0.0178(7) 0.0117(7) 0.0196(7) -0.0008(5) -0.0039(6) -0.0016(6)
C8 0.0152(7) 0.0130(7) 0.0227(8) 0.0026(6) 0.0005(6) 0.0010(6)
C7 0.0178(7) 0.0125(8) 0.0242(8) 0.0003(6) 0.0022(6) 0.0010(6)
C9 0.0190(7) 0.0179(8) 0.0245(8) 0.0011(6) -0.0009(6) -0.0012(6)
C15 0.0197(8) 0.0206(8) 0.0352(10) 0.0027(7) -0.0026(7) -0.0032(7)
C3 0.0431(11) 0.0226(9) 0.0185(8) -0.0009(7) -0.0038(7) 0.0049(8)
C6 0.0159(7) 0.0155(7) 0.0210(8) -0.0018(6) 0.0005(6) 0.0003(6)
C2 0.0312(9) 0.0155(8) 0.0219(8) 0.0001(6) 0.0002(7) 0.0036(7)
C10 0.0154(7) 0.0165(7) 0.0197(8) 0.0024(6) 0.0001(6) 0.0010(6)
C5 0.0268(8) 0.0154(8) 0.0247(9) -0.0024(6) -0.0020(6) 0.0007(6)
C12 0.0266(9) 0.0245(9) 0.0231(9) 0.0014(7) -0.0014(7) -0.0015(7)
C16 0.0162(7) 0.0198(8) 0.0233(8) 0.0011(6) -0.0025(6) 0.0011(6)
C13 0.0320(9) 0.0337(10) 0.0248(9) -0.0069(8) -0.0054(7) -0.0006(8)
C14 0.0252(9) 0.0247(9) 0.0391(10) -0.0076(8) -0.0070(7) -0.0040(7)
C4 0.0398(10) 0.0201(9) 0.0226(9) -0.0062(7) -0.0035(7) 0.0021(7)
C18 0.0303(9) 0.0168(8) 0.0282(9) 0.0064(7) 0.0038(7) 0.0062(7)

loop_
_atom_type_symbol
_atom_type_description
_atom_type_scat_dispersion_real
_atom_type_scat_dispersion_imag
_atom_type_scat_source
C C 0.0033 0.0016 'International Tables Vol C Tables 4.2.6.8 and 6.1.1.4'
H H 0.0000 0.0000 'International Tables Vol C Tables 4.2.6.8 and 6.1.1.4'
N N 0.0061 0.0033 'International Tables Vol C Tables 4.2.6.8 and 6.1.1.4'
O O 0.0106 0.0060 'International Tables Vol C Tables 4.2.6.8 and 6.1.1.4'
Pd Pd -0.9988 1.0072 'International Tables Vol C Tables 4.2.6.8 and 6.1.1.4'

loop_
_geom_angle_atom_site_label_1
_geom_angle_atom_site_label_2
_geom_angle_atom_site_label_3
_geom_angle
_geom_angle_site_symmetry_1
_geom_angle_site_symmetry_3
C1 Pd1 N1 91.71(6) . .
C1 Pd1 O3 90.49(6) . .
N1 Pd1 O3 177.42(5) . .
C1 Pd1 O4 172.16(5) . .
N1 Pd1 O4 95.54(5) . .
O3 Pd1 O4 82.34(5) . .
C1 Pd1 Pd1 108.22(5) . 2
N1 Pd1 Pd1 93.11(4) . 2
O3 Pd1 Pd1 84.92(3) . 2
O4 Pd1 Pd1 74.43(3) . 2
C17 O3 Pd1 118.50(10) . .
C10 N1 C8 106.49(13) . .
C10 N1 Pd1 130.85(11) . .
C8 N1 Pd1 120.13(10) . .
C17 O4 Pd1 130.31(10) 2 .
C10 O1 C9 107.07(12) . .
C2 C1 C6 117.29(15) . .
C2 C1 Pd1 118.03(12) . .
C6 C1 Pd1 124.57(12) . .
C12 C11 C16 120.14(16) . .
C12 C11 C10 119.57(16) . .
C16 C11 C10 120.15(16) . .
O4 C17 O3 126.30(14) 2 .
O4 C17 C18 116.76(14) 2 .
O3 C17 C18 116.93(14) . .
C7 C8 N1 126.80(15) . .
C7 C8 C9 125.22(15) . .
N1 C8 C9 107.89(14) . .
C8 C7 C6 126.27(16) . .
O2 C9 O1 121.75(15) . .
O2 C9 C8 133.88(16) . .
O1 C9 C8 104.36(13) . .
C16 C15 C14 119.90(17) . .
C2 C3 C4 120.63(17) . .
C5 C6 C1 120.59(15) . .
C5 C6 C7 116.51(15) . .
C1 C6 C7 122.83(15) . .
C3 C2 C1 121.70(17) . .
N1 C10 O1 114.10(14) . .
N1 C10 C11 130.27(15) . .
O1 C10 C11 115.51(14) . .
C4 C5 C6 120.73(17) . .
C13 C12 C11 119.64(18) . .
C15 C16 C11 119.78(17) . .
C12 C13 C14 120.06(18) . .
C15 C14 C13 120.46(17) . .
C5 C4 C3 118.99(17) . .

loop_
_geom_bond_atom_site_label_1
_geom_bond_atom_site_label_2
_geom_bond_distance
_geom_bond_site_symmetry_2
Pd1 C1 1.9741(16) .
Pd1 N1 2.0378(14) .
Pd1 O3 2.0455(11) .
Pd1 O4 2.1268(11) .
Pd1 Pd1 2.9357(8) 2
O3 C17 1.2688(19) .
N1 C10 1.302(2) .
N1 C8 1.404(2) .
O4 C17 1.246(2) 2
O2 C9 1.192(2) .
O1 C10 1.3618(19) .
O1 C9 1.405(2) .
C1 C2 1.393(2) .
C1 C6 1.409(2) .
C11 C12 1.392(3) .
C11 C16 1.394(2) .
C11 C10 1.452(2) .
C17 O4 1.246(2) 2
C17 C18 1.505(2) .
C8 C7 1.343(2) .
C8 C9 1.456(2) .
C7 C6 1.438(2) .
C15 C16 1.384(2) .
C15 C14 1.384(3) .
C3 C2 1.385(2) .
C3 C4 1.390(3) .
C6 C5 1.404(2) .
C5 C4 1.376(3) .
C12 C13 1.383(3) .
C13 C14 1.387(3) .
